data_2239792
loop_
_publ_author_name
'Weil, Matthias'
'H\"ausler, Thomas'

_publ_section_title
;
 Crystal structure of [NiHg(SCN)~4~(CH~3~OH)~2~]~<i>n~</i>
;
_journal_coeditor_code HB0003
_journal_issue 8
_journal_name_full 'Acta Crystallographica Section E'
_journal_page_first 48
_journal_page_last 50
_journal_paper_doi 10.1107/S1600536814009532
_journal_volume 70
_journal_year 2014
_chemical_formula_iupac '[Ni Hg (N C S)4 (C H4 O)2]'
_chemical_formula_moiety 'C6 H8 Hg N4 Ni O2 S4'
_chemical_formula_sum 'C6 H8 Hg N4 Ni O2 S4'
_chemical_formula_weight 555.70
_chemical_name_common
;
Nickel tetrathiocyanatomercurate(II) methanol disolvate
;
_chemical_name_systematic
<i>catena</i>-Poly[[bis(methanol-\k<i>O</i>)nickel(II)]-di-\m-thiocyanato-\k^4^<i>N</i>:<i>S</i>-mercurate(II)-di-\m-thiocyanato-\k^4^<i>N</i>:<i>S</i>]
_space_group_IT_number 122
_symmetry_cell_setting tetragonal
_symmetry_space_group_name_Hall 'I -4 2bw'
_symmetry_space_group_name_H-M 'I -4 2 d'
_atom_sites_solution_hydrogens geom
_atom_sites_solution_primary direct
_atom_sites_solution_secondary difmap
_audit_creation_method SHELXL-97
_cell_angle_alpha 90.00
_cell_angle_beta 90.00
_cell_angle_gamma 90.00
_cell_formula_units_Z 8
_cell_length_a 10.1746(3)
_cell_length_b 10.1746(3)
_cell_length_c 29.5107(11)
_cell_measurement_reflns_used 9082
_cell_measurement_temperature 100(2)
_cell_measurement_theta_max 39.947
_cell_measurement_theta_min 2.879
_cell_volume 3055.02(17)
_computing_cell_refinement 'SAINT (Bruker, 2008)'
_computing_data_collection 'APEX2 (Bruker, 2008)'
_computing_data_reduction 'SAINT (Bruker, 2008)'
_computing_molecular_graphics 'ATOMS for Windows (Dowty, 2006)'
_computing_publication_material 'SHELXL97 (Sheldrick, 2008)'
_computing_structure_refinement 'SHELXL97 (Sheldrick, 2008)'
_computing_structure_solution 'SHELXS97 (Sheldrick, 2008)'
_diffrn_ambient_temperature 100(2)
_diffrn_measured_fraction_theta_full 0.996
_diffrn_measured_fraction_theta_max 0.996
_diffrn_measurement_device_type 'Bruker APEXII CCD'
_diffrn_measurement_method '\w and \f scans'
_diffrn_radiation_monochromator graphite
_diffrn_radiation_source 'fine-focus sealed tube'
_diffrn_radiation_type MoK\a
_diffrn_radiation_wavelength 0.71073
_diffrn_reflns_av_R_equivalents 0.0279
_diffrn_reflns_av_sigmaI/netI 0.0545
_diffrn_reflns_limit_h_max 17
_diffrn_reflns_limit_h_min -17
_diffrn_reflns_limit_k_max 12
_diffrn_reflns_limit_k_min -18
_diffrn_reflns_limit_l_max 53
_diffrn_reflns_limit_l_min -41
_diffrn_reflns_number 17699
_diffrn_reflns_theta_full 39.99
_diffrn_reflns_theta_max 39.99
_diffrn_reflns_theta_min 2.76
_diffrn_standards_number 0
_exptl_absorpt_coefficient_mu 11.814
_exptl_absorpt_correction_T_max .7479
_exptl_absorpt_correction_T_min .5665
_exptl_absorpt_correction_type multi-scan
_exptl_absorpt_process_details
;
(<i>SADABS</i>; Bruker, 2008)
;
_exptl_crystal_colour blue
_exptl_crystal_density_diffrn 2.416
_exptl_crystal_density_method 'not measured'
_exptl_crystal_description spherical
_exptl_crystal_F_000 2080
_exptl_crystal_size_max 0.18
_exptl_crystal_size_mid 0.18
_exptl_crystal_size_min 0.18
_refine_diff_density_max 1.630
_refine_diff_density_min -1.456
_refine_ls_abs_structure_details 'Flack (1983), 2098 Friedel pairs'
_refine_ls_abs_structure_Flack 0.011(4)
_refine_ls_extinction_method none
_refine_ls_goodness_of_fit_ref 0.960
_refine_ls_hydrogen_treatment mixed
_refine_ls_matrix_type full
_refine_ls_number_parameters 87
_refine_ls_number_reflns 4684
_refine_ls_number_restraints 0
_refine_ls_restrained_S_all 0.960
_refine_ls_R_factor_all 0.0328
_refine_ls_R_factor_gt 0.0263
_refine_ls_shift/su_max 0.004
_refine_ls_shift/su_mean 0.000
_refine_ls_structure_factor_coef Fsqd
_refine_ls_weighting_details 'calc w=1/[\s^2^(Fo^2^)+(0.0000P)^2^+0.0000P] where P=(Fo^2^+2Fc^2^)/3'
_refine_ls_weighting_scheme calc
_refine_ls_wR_factor_gt 0.0493
_refine_ls_wR_factor_ref 0.0505
_reflns_number_gt 4214
_reflns_number_total 4684
_reflns_threshold_expression I>2sigma(I)
_cod_data_source_file hb0003sup1.cf
_cod_data_source_block I
_cod_database_code 2239792
_cod_database_fobs_code 2239792

loop_
_symmetry_equiv_pos_as_xyz
'x, y, z'
'-x, -y, z'
'y, -x, -z'
'-y, x, -z'
'-x+1/2, y, -z+3/4'
'x+1/2, -y, -z+3/4'
'-y+1/2, -x, z+3/4'
'y+1/2, x, z+3/4'
'x+1/2, y+1/2, z+1/2'
'-x+1/2, -y+1/2, z+1/2'
'y+1/2, -x+1/2, -z+1/2'
'-y+1/2, x+1/2, -z+1/2'
'-x+1, y+1/2, -z+5/4'
'x+1, -y+1/2, -z+5/4'
'-y+1, -x+1/2, z+5/4'
'y+1, x+1/2, z+5/4'

loop_
_atom_site_type_symbol
_atom_site_label
_atom_site_fract_x
_atom_site_fract_y
_atom_site_fract_z
_atom_site_U_iso_or_equiv
_atom_site_adp_type
_atom_site_calc_flag
_atom_site_refinement_flags
_atom_site_occupancy
_atom_site_symmetry_multiplicity
Hg Hg1 0.2500 0.529525(12) 0.8750 0.01652(3) Uani d S 1 2
Ni Ni1 0.0000 0.5000 1.050596(14) 0.01130(8) Uani d S 1 2
S S1 0.34284(7) 0.39974(6) 0.94163(2) 0.01777(12) Uani d . 1 1
S S2 0.07460(8) 0.66758(7) 0.91464(2) 0.02210(14) Uani d . 1 1
C C1 0.0628(3) 0.7838(2) 0.87530(12) 0.0204(4) Uani d . 1 1
C C2 0.2196(2) 0.4289(2) 0.97739(8) 0.0141(4) Uani d . 1 1
N N1 0.1356(2) 0.4484(2) 1.00263(8) 0.0177(4) Uani d . 1 1
N N2 0.0514(3) 0.8668(2) 0.84917(8) 0.0256(5) Uani d . 1 1
O O1 -0.0812(2) 0.3139(2) 1.05077(16) 0.0593(11) Uani d D 1 1
C C3 -0.0338(4) 0.1958(4) 1.0511(3) 0.075(2) Uani d . 1 1
H H2A -0.1061 0.1322 1.0511 0.112 Uiso calc PR 0.50 1
H H2B 0.0198 0.1834 1.0783 0.112 Uiso calc PR 0.50 1
H H2C 0.0207 0.1825 1.0241 0.112 Uiso calc PR 0.50 1
H H2D 0.0624 0.1999 1.0513 0.112 Uiso calc PR 0.50 1
H H2E -0.0635 0.1487 1.0240 0.112 Uiso calc PR 0.50 1
H H2F -0.0644 0.1495 1.0782 0.112 Uiso calc PR 0.50 1
H H1 -0.164(2) 0.331(5) 1.0596(16) 0.061(14) Uiso d D 1 1

loop_
_atom_site_aniso_label
_atom_site_aniso_U_11
_atom_site_aniso_U_22
_atom_site_aniso_U_33
_atom_site_aniso_U_12
_atom_site_aniso_U_13
_atom_site_aniso_U_23
Hg1 0.02513(7) 0.01081(5) 0.01362(5) 0.000 0.00653(5) 0.000
Ni1 0.00883(17) 0.01668(19) 0.00839(15) 0.00111(13) 0.000 0.000
S1 0.0170(3) 0.0176(3) 0.0187(3) 0.0054(2) 0.0082(2) 0.0037(2)
S2 0.0323(4) 0.0168(3) 0.0173(3) 0.0118(3) 0.0094(3) 0.0071(2)
C1 0.0318(12) 0.0153(10) 0.0141(9) 0.0070(9) 0.0014(11) -0.0010(10)
C2 0.0144(10) 0.0145(9) 0.0133(10) 0.0015(8) -0.0006(8) 0.0005(8)
N1 0.0153(9) 0.0255(11) 0.0121(8) 0.0009(8) -0.0008(7) -0.0011(8)
N2 0.0478(16) 0.0150(10) 0.0141(9) 0.0107(10) -0.0019(10) -0.0006(8)
O1 0.0126(10) 0.0178(11) 0.147(4) 0.0008(8) 0.0117(16) 0.0146(16)
C3 0.030(2) 0.0187(16) 0.176(7) 0.0003(15) -0.011(3) -0.011(3)

loop_
_atom_type_symbol
_atom_type_description
_atom_type_scat_dispersion_real
_atom_type_scat_dispersion_imag
_atom_type_scat_source
C C 0.0033 0.0016 'International Tables Vol C Tables 4.2.6.8 and 6.1.1.4'
H H 0.0000 0.0000 'International Tables Vol C Tables 4.2.6.8 and 6.1.1.4'
N N 0.0061 0.0033 'International Tables Vol C Tables 4.2.6.8 and 6.1.1.4'
O O 0.0106 0.0060 'International Tables Vol C Tables 4.2.6.8 and 6.1.1.4'
S S 0.1246 0.1234 'International Tables Vol C Tables 4.2.6.8 and 6.1.1.4'
Ni Ni 0.3393 1.1124 'International Tables Vol C Tables 4.2.6.8 and 6.1.1.4'
Hg Hg -2.3894 9.2266 'International Tables Vol C Tables 4.2.6.8 and 6.1.1.4'

loop_
_geom_angle_atom_site_label_1
_geom_angle_atom_site_label_2
_geom_angle_atom_site_label_3
_geom_angle_site_symmetry_1
_geom_angle_site_symmetry_3
_geom_angle
S1 Hg1 S1 5_556 . 117.62(3)
S1 Hg1 S2 5_556 . 112.27(2)
S1 Hg1 S2 . . 100.98(2)
S1 Hg1 S2 5_556 5_556 100.98(2)
S1 Hg1 S2 . 5_556 112.27(2)
S2 Hg1 S2 . 5_556 113.29(3)
N2 Ni1 N2 16_354 15_554 90.77(13)
N2 Ni1 N1 16_354 2_565 88.42(9)
N2 Ni1 N1 15_554 2_565 179.17(9)
N2 Ni1 N1 16_354 . 179.17(9)
N2 Ni1 N1 15_554 . 88.42(9)
N1 Ni1 N1 2_565 . 92.40(12)
N2 Ni1 O1 16_354 . 88.12(13)
N2 Ni1 O1 15_554 . 91.68(14)
N1 Ni1 O1 2_565 . 88.11(13)
N1 Ni1 O1 . . 92.08(13)
N2 Ni1 O1 16_354 2_565 91.68(14)
N2 Ni1 O1 15_554 2_565 88.12(13)
N1 Ni1 O1 2_565 2_565 92.08(13)
N1 Ni1 O1 . 2_565 88.11(13)
O1 Ni1 O1 . 2_565 179.7(3)
C2 S1 Hg1 . . 96.75(9)
C1 S2 Hg1 . . 97.01(10)
N2 C1 S2 . . 177.4(3)
N1 C2 S1 . . 179.0(2)
C2 N1 Ni1 . . 173.3(2)
C1 N2 Ni1 . 7_564 170.1(3)
C3 O1 Ni1 . . 134.5(2)
C3 O1 H1 . . 122(3)
Ni1 O1 H1 . . 101(3)
O1 C3 H2A . . 109.5
O1 C3 H2B . . 109.5
H2A C3 H2B . . 109.5
O1 C3 H2C . . 109.5
H2A C3 H2C . . 109.5
H2B C3 H2C . . 109.5
O1 C3 H2D . . 109.5
H2A C3 H2D . . 141.1
H2B C3 H2D . . 56.3
H2C C3 H2D . . 56.3
O1 C3 H2E . . 109.5
H2A C3 H2E . . 56.3
H2B C3 H2E . . 141.1
H2C C3 H2E . . 56.3
H2D C3 H2E . . 109.5
O1 C3 H2F . . 109.5
H2A C3 H2F . . 56.3
H2B C3 H2F . . 56.3
H2C C3 H2F . . 141.1
H2D C3 H2F . . 109.5
H2E C3 H2F . . 109.5

loop_
_geom_bond_atom_site_label_1
_geom_bond_atom_site_label_2
_geom_bond_site_symmetry_2
_geom_bond_distance
_geom_bond_publ_flag
Hg1 S1 5_556 2.5499(7) y
Hg1 S1 . 2.5499(7) y
Hg1 S2 . 2.5546(7) y
Hg1 S2 5_556 2.5546(7) y
Ni1 N2 16_354 2.041(2) y
Ni1 N2 15_554 2.041(2) y
Ni1 N1 2_565 2.045(2) y
Ni1 N1 . 2.045(2) y
Ni1 O1 . 2.066(2) y
Ni1 O1 2_565 2.066(2) y
S1 C2 . 1.666(2) ?
S2 C1 . 1.661(3) ?
C1 N2 . 1.149(4) ?
C2 N1 . 1.151(3) ?
N2 Ni1 7_564 2.041(2) ?
O1 C3 . 1.295(4) ?
O1 H1 . 0.897(10) ?
C3 H2A . 0.9800 ?
C3 H2B . 0.9800 ?
C3 H2C . 0.9800 ?
C3 H2D . 0.9800 ?
C3 H2E . 0.9800 ?
C3 H2F . 0.9800 ?

loop_
_geom_hbond_atom_site_label_D
_geom_hbond_atom_site_label_H
_geom_hbond_atom_site_label_A
_geom_hbond_site_symmetry_A
_geom_hbond_distance_DH
_geom_hbond_distance_HA
_geom_hbond_distance_DA
_geom_hbond_angle_DHA
O1 H1 S1 4_557 0.897(10) 2.40(2) 3.262(2) 160(4)
